data_4074950
loop_
_publ_author_name
'Clark, George R.'
'Johns, Paul M.'
'Roper, Warren R.'
'Wright, L. James'

_publ_section_title
;
 An Osmabenzofuran from Reaction between Os(PhC&#x22EE;CPh)(CS)(PPh3)2and
 Methyl Propiolate and the C-Protonation of this Compound to Form a
 Tethered Osmabenzene
;
_journal_issue 7
_journal_name_full Organometallics
_journal_page_first 1771
_journal_paper_doi 10.1021/om0510371
_journal_volume 25
_journal_year 2006
_chemical_formula_moiety
;
C59 H49 I3 O4 Os1 P2 S1, 0.88(C1 H2 Cl2), 0.12(C1 H1 Cl3)
;
_chemical_formula_sum 'C60 H50.88 Cl2.12 I3 O4 Os P2 S'
_chemical_formula_weight 1576.11
_chemical_name_systematic
;
 ?
;
_space_group_IT_number 2
_symmetry_cell_setting triclinic
_symmetry_space_group_name_Hall '-P 1'
_symmetry_space_group_name_H-M 'P -1'
_atom_sites_solution_hydrogens geom
_atom_sites_solution_primary direct
_atom_sites_solution_secondary difmap
_audit_creation_method SHELXL-97
_cell_angle_alpha 82.513(1)
_cell_angle_beta 75.312(1)
_cell_angle_gamma 64.78
_cell_formula_units_Z 2
_cell_length_a 12.7455(1)
_cell_length_b 14.9228(2)
_cell_length_c 17.4255(2)
_cell_measurement_reflns_used 8192
_cell_measurement_temperature 84(2)
_cell_measurement_theta_max 26.40
_cell_measurement_theta_min 1.51
_cell_volume 2899.46(6)
_computing_cell_refinement 'SMART (Siemens, 1995)'
_computing_data_collection 'SMART (Siemens, 1995)'
_computing_data_reduction 'SAINT (Siemens, 1995)'
_computing_molecular_graphics 'Ortep-III (Burnett & Johnson, 1996)'
_computing_publication_material 'SHELXTL (Siemens, 1995)'
_computing_structure_refinement 'SHELXL97 (Sheldrick, 1997)'
_computing_structure_solution 'SHELXS97 (Sheldrick, 1997)'
_diffrn_ambient_temperature 84(2)
_diffrn_measured_fraction_theta_full 0.986
_diffrn_measured_fraction_theta_max 0.986
_diffrn_measurement_device_type 'Siemens SMART CCD'
_diffrn_measurement_method 'Area detector \w scans'
_diffrn_radiation_monochromator graphite
_diffrn_radiation_source 'fine-focus sealed tube'
_diffrn_radiation_type MoK\a
_diffrn_radiation_wavelength 0.71073
_diffrn_reflns_av_R_equivalents 0.0200
_diffrn_reflns_av_sigmaI/netI 0.0432
_diffrn_reflns_limit_h_max 15
_diffrn_reflns_limit_h_min -15
_diffrn_reflns_limit_k_max 18
_diffrn_reflns_limit_k_min -18
_diffrn_reflns_limit_l_max 21
_diffrn_reflns_limit_l_min -21
_diffrn_reflns_number 27934
_diffrn_reflns_theta_full 26.40
_diffrn_reflns_theta_max 26.40
_diffrn_reflns_theta_min 1.51
_diffrn_standards_decay_% <2%
_diffrn_standards_number 0
_exptl_absorpt_coefficient_mu 4.031
_exptl_absorpt_correction_T_max 0.5648
_exptl_absorpt_correction_T_min 0.3982
_exptl_absorpt_correction_type multi-scan
_exptl_absorpt_process_details 'SADABS; Sheldrick, 1997'
_exptl_crystal_colour green
_exptl_crystal_density_diffrn 1.805
_exptl_crystal_density_method 'not measured'
_exptl_crystal_description block
_exptl_crystal_F_000 1520
_exptl_crystal_size_max 0.28
_exptl_crystal_size_mid 0.20
_exptl_crystal_size_min 0.16
_refine_diff_density_max 2.808
_refine_diff_density_min -1.908
_refine_diff_density_rms 0.156
_refine_ls_extinction_method none
_refine_ls_goodness_of_fit_ref 1.156
_refine_ls_hydrogen_treatment riding
_refine_ls_matrix_type full
_refine_ls_number_parameters 697
_refine_ls_number_reflns 11733
_refine_ls_number_restraints 6
_refine_ls_restrained_S_all 1.160
_refine_ls_R_factor_all 0.0558
_refine_ls_R_factor_gt 0.0461
_refine_ls_shift/su_max 0.001
_refine_ls_shift/su_mean 0.000
_refine_ls_structure_factor_coef Fsqd
_refine_ls_weighting_details 'calc w=1/[\s^2^(Fo^2^)+(0.0000P)^2^+26.4795P] where P=(Fo^2^+2Fc^2^)/3'
_refine_ls_weighting_scheme calc
_refine_ls_wR_factor_gt 0.0922
_refine_ls_wR_factor_ref 0.0976
_reflns_number_gt 10423
_reflns_number_total 11733
_reflns_threshold_expression I>2\s(I)
_cod_data_source_file om0510371si20051204_031024.cif
_cod_data_source_block pmj235
_cod_depositor_comments
;
The following automatic conversions were performed:

'_symmetry_cell_setting' value 'Triclinic' changed to 'triclinic'
according to /home/saulius/struct/CIF-dictionaries/cif_core.dic
dictionary named 'cif_core.dic' version 2.4.1 from 2010-06-29.

Automatic conversion script
Id: cif_fix_values 1715 2011-07-08 13:25:40Z adriana 
;
_cod_original_cell_volume 2899.53(6)
_cod_original_sg_symbol_H-M P-1
_cod_database_code 4074950

loop_
_symmetry_equiv_pos_as_xyz
'x, y, z'
'-x, -y, -z'

loop_
_atom_site_label
_atom_site_type_symbol
_atom_site_fract_x
_atom_site_fract_y
_atom_site_fract_z
_atom_site_U_iso_or_equiv
_atom_site_adp_type
_atom_site_occupancy
_atom_site_symmetry_multiplicity
_atom_site_calc_flag
_atom_site_refinement_flags
_atom_site_disorder_assembly
_atom_site_disorder_group
Os Os 0.17178(2) 0.170849(16) 0.259275(14) 0.01200(6) Uani 1 1 d . . .
S S 0.03015(16) 0.04731(13) 0.39819(10) 0.0265(4) Uani 1 1 d . . .
P1 P 0.30807(13) 0.14184(11) 0.34479(9) 0.0130(3) Uani 1 1 d . . .
P2 P 0.04271(13) 0.17056(11) 0.17763(9) 0.0142(3) Uani 1 1 d . . .
O1 O 0.3022(4) 0.0275(3) 0.2050(2) 0.0175(9) Uani 1 1 d . . .
O2 O 0.4608(4) -0.0438(3) 0.1089(3) 0.0286(11) Uani 1 1 d . . .
O3 O 0.4046(4) 0.2834(3) 0.0153(3) 0.0270(10) Uani 1 1 d . . .
O4 O 0.2332(5) 0.4160(4) 0.0138(3) 0.0349(13) Uani 1 1 d . . .
C1 C 0.0739(5) 0.3102(4) 0.2940(3) 0.0134(11) Uani 1 1 d . . .
C2 C 0.0748(5) 0.3963(4) 0.2449(3) 0.0141(11) Uani 1 1 d . . .
C3 C 0.1444(5) 0.3937(4) 0.1700(3) 0.0163(12) Uani 1 1 d . . .
H3 H 0.1266 0.4556 0.1421 0.020 Uiso 1 1 calc R . .
C4 C 0.2404(5) 0.3102(4) 0.1282(3) 0.0138(11) Uani 1 1 d . . .
C5 C 0.2746(5) 0.2158(4) 0.1607(3) 0.0149(12) Uani 1 1 d . . .
C6 C 0.3844(5) 0.1318(4) 0.1198(4) 0.0191(12) Uani 1 1 d . . .
H6A H 0.3903 0.1388 0.0617 0.023 Uiso 1 1 calc R . .
H6B H 0.4559 0.1341 0.1304 0.023 Uiso 1 1 calc R . .
C7 C 0.3793(6) 0.0347(5) 0.1491(4) 0.0210(13) Uani 1 1 d . . .
C8 C 0.0886(5) 0.1099(4) 0.3387(3) 0.0162(12) Uani 1 1 d . . .
C9 C 0.4515(8) -0.1441(6) 0.1386(5) 0.044(2) Uani 1 1 d . . .
H9A H 0.5153 -0.1978 0.1056 0.065 Uiso 1 1 calc R . .
H9B H 0.3743 -0.1403 0.1347 0.065 Uiso 1 1 calc R . .
H9C H 0.4591 -0.1573 0.1939 0.065 Uiso 1 1 calc R . .
C10 C 0.3033(5) 0.3341(4) 0.0482(3) 0.0190(13) Uani 1 1 d . . .
C11 C 0.2899(8) 0.4428(6) -0.0636(5) 0.052(3) Uani 1 1 d . . .
H11A H 0.2323 0.5025 -0.0845 0.078 Uiso 1 1 calc R . .
H11B H 0.3188 0.3882 -0.0999 0.078 Uiso 1 1 calc R . .
H11C H 0.3570 0.4557 -0.0584 0.078 Uiso 1 1 calc R . .
C12 C 0.0031(5) 0.3319(4) 0.3769(3) 0.0142(11) Uani 1 1 d . . .
C13 C 0.0326(5) 0.3800(4) 0.4275(3) 0.0163(12) Uani 1 1 d . . .
H13 H 0.0914 0.4053 0.4069 0.020 Uiso 1 1 calc R . .
C14 C -0.0240(6) 0.3905(4) 0.5068(4) 0.0219(13) Uani 1 1 d . . .
H14 H -0.0004 0.4193 0.5412 0.026 Uiso 1 1 calc R . .
C15 C -0.1151(6) 0.3592(5) 0.5368(4) 0.0233(14) Uani 1 1 d . . .
H15 H -0.1530 0.3661 0.5915 0.028 Uiso 1 1 calc R . .
C16 C -0.1505(6) 0.3179(5) 0.4869(4) 0.0235(14) Uani 1 1 d . . .
H16 H -0.2157 0.2999 0.5067 0.028 Uiso 1 1 calc R . .
C17 C -0.0908(5) 0.3027(4) 0.4075(4) 0.0174(12) Uani 1 1 d . . .
H17 H -0.1139 0.2723 0.3740 0.021 Uiso 1 1 calc R . .
C18 C -0.0014(5) 0.5007(4) 0.2746(3) 0.0149(11) Uani 1 1 d . . .
C19 C -0.1240(5) 0.5352(4) 0.3062(3) 0.0192(12) Uani 1 1 d . . .
H19 H -0.1620 0.4913 0.3122 0.023 Uiso 1 1 calc R . .
C20 C -0.1909(6) 0.6333(5) 0.3289(4) 0.0228(13) Uani 1 1 d . . .
H20 H -0.2742 0.6558 0.3494 0.027 Uiso 1 1 calc R . .
C21 C -0.1371(6) 0.6984(4) 0.3220(4) 0.0221(13) Uani 1 1 d . . .
H21 H -0.1829 0.7651 0.3380 0.026 Uiso 1 1 calc R . .
C22 C -0.0149(6) 0.6648(4) 0.2912(4) 0.0226(14) Uani 1 1 d . . .
H22 H 0.0231 0.7084 0.2872 0.027 Uiso 1 1 calc R . .
C23 C 0.0517(6) 0.5674(4) 0.2664(4) 0.0207(13) Uani 1 1 d . . .
H23 H 0.1343 0.5461 0.2435 0.025 Uiso 1 1 calc R . .
C31 C 0.3245(5) 0.2498(4) 0.3680(3) 0.0138(11) Uani 1 1 d . . .
C32 C 0.3269(5) 0.3225(4) 0.3087(4) 0.0166(12) Uani 1 1 d . . .
H32 H 0.3184 0.3156 0.2574 0.020 Uiso 1 1 calc R . .
C33 C 0.3416(5) 0.4044(5) 0.3248(4) 0.0254(14) Uani 1 1 d . . .
H33 H 0.3448 0.4526 0.2840 0.031 Uiso 1 1 calc R . .
C34 C 0.3517(6) 0.4170(5) 0.3994(4) 0.0249(14) Uani 1 1 d . . .
H34 H 0.3585 0.4748 0.4103 0.030 Uiso 1 1 calc R . .
C35 C 0.3519(6) 0.3449(5) 0.4579(4) 0.0296(16) Uani 1 1 d . . .
H35 H 0.3617 0.3522 0.5087 0.035 Uiso 1 1 calc R . .
C36 C 0.3380(6) 0.2614(5) 0.4431(4) 0.0241(14) Uani 1 1 d . . .
H36 H 0.3375 0.2125 0.4838 0.029 Uiso 1 1 calc R . .
C41 C 0.4613(5) 0.0595(4) 0.2997(3) 0.0151(12) Uani 1 1 d . . .
C42 C 0.4930(5) -0.0428(4) 0.2972(4) 0.0179(12) Uani 1 1 d . . .
H42 H 0.4350 -0.0689 0.3179 0.022 Uiso 1 1 calc R . .
C43 C 0.6095(6) -0.1057(5) 0.2643(4) 0.0237(14) Uani 1 1 d . . .
H43 H 0.6320 -0.1752 0.2652 0.028 Uiso 1 1 calc R . .
C44 C 0.6927(5) -0.0673(5) 0.2304(4) 0.0227(14) Uani 1 1 d . . .
H44 H 0.7718 -0.1104 0.2073 0.027 Uiso 1 1 calc R . .
C45 C 0.6614(5) 0.0328(5) 0.2302(4) 0.0193(13) Uani 1 1 d . . .
H45 H 0.7187 0.0587 0.2058 0.023 Uiso 1 1 calc R . .
C46 C 0.5460(5) 0.0971(4) 0.2654(3) 0.0162(12) Uani 1 1 d . . .
H46 H 0.5253 0.1662 0.2659 0.019 Uiso 1 1 calc R . .
C51 C 0.2765(5) 0.0869(4) 0.4430(3) 0.0172(12) Uani 1 1 d . . .
C52 C 0.1626(6) 0.1327(5) 0.4910(4) 0.0195(13) Uani 1 1 d . . .
H52 H 0.1031 0.1865 0.4697 0.023 Uiso 1 1 calc R . .
C53 C 0.1348(6) 0.1010(5) 0.5692(4) 0.0229(14) Uani 1 1 d . . .
H53 H 0.0572 0.1333 0.6009 0.027 Uiso 1 1 calc R . .
C54 C 0.2200(7) 0.0225(5) 0.6006(4) 0.0295(16) Uani 1 1 d . . .
H54 H 0.2003 -0.0003 0.6534 0.035 Uiso 1 1 calc R . .
C55 C 0.3344(6) -0.0231(5) 0.5551(4) 0.0296(16) Uani 1 1 d . . .
H55 H 0.3936 -0.0761 0.5772 0.035 Uiso 1 1 calc R . .
C56 C 0.3624(6) 0.0091(5) 0.4764(4) 0.0252(14) Uani 1 1 d . . .
H56 H 0.4408 -0.0224 0.4455 0.030 Uiso 1 1 calc R . .
C61 C 0.0444(5) 0.0492(4) 0.1652(4) 0.0165(12) Uani 1 1 d . . .
C62 C 0.1081(6) -0.0366(4) 0.2046(4) 0.0214(13) Uani 1 1 d . . .
H62 H 0.1537 -0.0340 0.2390 0.026 Uiso 1 1 calc R . .
C63 C 0.1053(6) -0.1267(5) 0.1934(4) 0.0236(14) Uani 1 1 d . . .
H63 H 0.1500 -0.1855 0.2196 0.028 Uiso 1 1 calc R . .
C64 C 0.0365(6) -0.1302(5) 0.1437(4) 0.0225(13) Uani 1 1 d . . .
H64 H 0.0333 -0.1911 0.1368 0.027 Uiso 1 1 calc R . .
C65 C -0.0265(5) -0.0454(5) 0.1049(4) 0.0213(13) Uani 1 1 d . . .
H65 H -0.0728 -0.0479 0.0709 0.026 Uiso 1 1 calc R . .
C66 C -0.0230(5) 0.0441(5) 0.1152(4) 0.0192(12) Uani 1 1 d . . .
H66 H -0.0668 0.1022 0.0880 0.023 Uiso 1 1 calc R . .
C71 C 0.0667(6) 0.2141(4) 0.0740(3) 0.0189(12) Uani 1 1 d . . .
C72 C -0.0196(7) 0.2925(5) 0.0414(4) 0.0387(19) Uani 1 1 d . . .
H72 H -0.0972 0.3255 0.0730 0.046 Uiso 1 1 calc R . .
C73 C 0.0083(8) 0.3224(6) -0.0382(4) 0.045(2) Uani 1 1 d . . .
H73 H -0.0506 0.3755 -0.0605 0.054 Uiso 1 1 calc R . .
C74 C 0.1219(8) 0.2745(6) -0.0846(4) 0.0390(19) Uani 1 1 d . . .
H74 H 0.1419 0.2972 -0.1374 0.047 Uiso 1 1 calc R . .
C75 C 0.2060(7) 0.1935(6) -0.0535(4) 0.0337(17) Uani 1 1 d . . .
H75 H 0.2826 0.1589 -0.0856 0.040 Uiso 1 1 calc R . .
C76 C 0.1771(6) 0.1632(5) 0.0254(4) 0.0256(14) Uani 1 1 d . . .
H76 H 0.2341 0.1066 0.0462 0.031 Uiso 1 1 calc R . .
C81 C -0.1130(5) 0.2445(4) 0.2223(3) 0.0167(12) Uani 1 1 d . . .
C82 C -0.1590(5) 0.3488(4) 0.2182(3) 0.0174(12) Uani 1 1 d . . .
H82 H -0.1097 0.3808 0.1899 0.021 Uiso 1 1 calc R . .
C83 C -0.2749(6) 0.4047(5) 0.2548(4) 0.0275(15) Uani 1 1 d . . .
H83 H -0.3060 0.4749 0.2496 0.033 Uiso 1 1 calc R . .
C84 C -0.3468(6) 0.3591(5) 0.2993(4) 0.0303(16) Uani 1 1 d . . .
H84 H -0.4263 0.3977 0.3253 0.036 Uiso 1 1 calc R . .
C85 C -0.3005(6) 0.2556(5) 0.3053(4) 0.0277(15) Uani 1 1 d . . .
H85 H -0.3486 0.2240 0.3363 0.033 Uiso 1 1 calc R . .
C86 C -0.1847(6) 0.1984(5) 0.2664(4) 0.0224(13) Uani 1 1 d . . .
H86 H -0.1546 0.1281 0.2699 0.027 Uiso 1 1 calc R . .
I1 I 0.35462(7) 0.55212(5) 0.10789(4) 0.0516(2) Uani 0.8836(15) 1 d PD A 1
I2 I 0.39969(4) 0.63323(4) 0.23368(4) 0.03503(19) Uani 0.8836(15) 1 d PD A 1
I3 I 0.44663(6) 0.70839(5) 0.36339(4) 0.0505(2) Uani 0.8836(15) 1 d PD A 1
I5 I 0.4007(4) 0.6494(3) 0.2826(3) 0.0394(13) Uiso 0.1164(15) 1 d PD A 2
I4 I 0.3845(5) 0.5678(4) 0.1443(3) 0.0539(16) Uiso 0.1164(15) 1 d PD A 2
I6 I 0.4287(5) 0.7363(4) 0.4131(3) 0.0497(15) Uiso 0.1164(15) 1 d PD A 2
Cl1 Cl 0.2956(3) 0.9067(3) -0.0193(2) 0.0328(7) Uani 0.876(5) 1 d P B 1
Cl2 Cl 0.3348(2) 0.73624(18) -0.10684(14) 0.0444(7) Uani 0.876(5) 1 d P B 1
C90 C 0.3237(8) 0.7794(7) -0.0145(5) 0.0306(19) Uiso 0.876(5) 1 d P B 1
H90A H 0.3987 0.7405 0.0034 0.037 Uiso 0.876(5) 1 calc PR B 1
H90B H 0.2586 0.7690 0.0251 0.037 Uiso 0.876(5) 1 calc PR B 1
Cl3 Cl 0.2209(13) 0.7168(11) -0.0192(10) 0.040(5) Uani 0.124(5) 1 d P B 2
Cl4 Cl 0.4309(16) 0.7117(11) -0.1369(9) 0.040(5) Uani 0.124(5) 1 d P B 2
Cl5 Cl 0.309(2) 0.8677(17) -0.0253(17) 0.035(6) Uani 0.124(5) 1 d P B 2
C91 C 0.346(3) 0.743(3) -0.041(2) 0.002(8) Uiso 0.124(5) 1 d P B 2
H91 H 0.3977 0.7024 -0.0032 0.002 Uiso 0.124(5) 1 calc PR B 2

loop_
_atom_site_aniso_label
_atom_site_aniso_U_11
_atom_site_aniso_U_22
_atom_site_aniso_U_33
_atom_site_aniso_U_23
_atom_site_aniso_U_13
_atom_site_aniso_U_12
Os 0.01160(11) 0.01046(11) 0.01290(11) 0.00061(8) -0.00310(8) -0.00359(8)
S 0.0372(10) 0.0301(9) 0.0222(8) 0.0075(7) -0.0079(7) -0.0245(8)
P1 0.0128(7) 0.0129(7) 0.0129(7) 0.0011(5) -0.0025(6) -0.0055(6)
P2 0.0141(7) 0.0136(7) 0.0139(7) 0.0012(6) -0.0038(6) -0.0047(6)
O1 0.019(2) 0.013(2) 0.018(2) -0.0002(16) -0.0079(18) -0.0025(17)
O2 0.027(3) 0.022(2) 0.023(2) -0.0086(19) -0.007(2) 0.006(2)
O3 0.023(2) 0.028(2) 0.022(2) 0.0000(19) 0.0049(19) -0.009(2)
O4 0.038(3) 0.028(3) 0.013(2) 0.0076(19) 0.008(2) 0.001(2)
C1 0.013(3) 0.013(3) 0.015(3) 0.000(2) -0.003(2) -0.006(2)
C2 0.015(3) 0.009(3) 0.014(3) -0.002(2) 0.000(2) -0.002(2)
C3 0.015(3) 0.015(3) 0.018(3) 0.002(2) -0.001(2) -0.007(2)
C4 0.014(3) 0.015(3) 0.010(3) 0.001(2) 0.000(2) -0.004(2)
C5 0.010(3) 0.018(3) 0.014(3) -0.005(2) -0.002(2) -0.002(2)
C6 0.015(3) 0.022(3) 0.017(3) 0.000(2) -0.004(2) -0.004(2)
C7 0.019(3) 0.024(3) 0.018(3) -0.004(2) -0.009(3) -0.002(3)
C8 0.017(3) 0.013(3) 0.016(3) -0.002(2) -0.007(2) -0.002(2)
C9 0.053(5) 0.055(5) 0.036(4) -0.001(4) -0.005(4) -0.038(5)
C10 0.021(3) 0.019(3) 0.013(3) -0.002(2) 0.002(2) -0.007(3)
C11 0.055(6) 0.033(4) 0.026(4) 0.013(3) 0.015(4) 0.003(4)
C12 0.014(3) 0.010(3) 0.013(3) 0.000(2) -0.003(2) 0.000(2)
C13 0.012(3) 0.014(3) 0.017(3) 0.001(2) 0.000(2) -0.002(2)
C14 0.027(3) 0.015(3) 0.016(3) -0.001(2) -0.002(3) -0.003(3)
C15 0.025(3) 0.024(3) 0.011(3) -0.001(2) 0.003(3) -0.006(3)
C16 0.015(3) 0.028(3) 0.020(3) 0.002(3) 0.005(2) -0.008(3)
C17 0.015(3) 0.016(3) 0.019(3) 0.000(2) -0.001(2) -0.006(2)
C18 0.015(3) 0.011(3) 0.014(3) -0.001(2) 0.001(2) -0.003(2)
C19 0.017(3) 0.020(3) 0.016(3) 0.002(2) -0.002(2) -0.004(3)
C20 0.021(3) 0.022(3) 0.016(3) 0.000(2) -0.005(3) 0.000(3)
C21 0.028(3) 0.012(3) 0.019(3) -0.002(2) -0.005(3) -0.002(3)
C22 0.041(4) 0.012(3) 0.018(3) 0.007(2) -0.014(3) -0.012(3)
C23 0.023(3) 0.017(3) 0.015(3) 0.004(2) 0.000(2) -0.005(3)
C31 0.014(3) 0.012(3) 0.017(3) 0.000(2) -0.003(2) -0.007(2)
C32 0.014(3) 0.014(3) 0.019(3) 0.002(2) -0.002(2) -0.004(2)
C33 0.015(3) 0.017(3) 0.044(4) -0.001(3) -0.004(3) -0.007(3)
C34 0.017(3) 0.019(3) 0.037(4) -0.013(3) 0.004(3) -0.009(3)
C35 0.038(4) 0.042(4) 0.018(3) -0.015(3) 0.006(3) -0.028(4)
C36 0.029(4) 0.032(4) 0.019(3) 0.000(3) -0.004(3) -0.021(3)
C41 0.013(3) 0.020(3) 0.012(3) -0.001(2) -0.004(2) -0.006(2)
C42 0.020(3) 0.014(3) 0.019(3) 0.000(2) -0.010(2) -0.003(2)
C43 0.024(3) 0.018(3) 0.028(3) -0.004(3) -0.010(3) -0.004(3)
C44 0.011(3) 0.027(3) 0.024(3) -0.006(3) -0.004(2) 0.000(3)
C45 0.018(3) 0.025(3) 0.018(3) 0.005(2) -0.006(2) -0.012(3)
C46 0.016(3) 0.018(3) 0.013(3) 0.001(2) -0.004(2) -0.004(2)
C51 0.019(3) 0.021(3) 0.018(3) 0.003(2) -0.007(2) -0.013(3)
C52 0.026(3) 0.019(3) 0.018(3) 0.001(2) -0.008(3) -0.013(3)
C53 0.033(4) 0.028(3) 0.014(3) 0.006(3) -0.005(3) -0.022(3)
C54 0.041(4) 0.041(4) 0.021(3) 0.012(3) -0.013(3) -0.031(4)
C55 0.032(4) 0.036(4) 0.028(4) 0.022(3) -0.020(3) -0.019(3)
C56 0.022(3) 0.035(4) 0.022(3) 0.010(3) -0.009(3) -0.016(3)
C61 0.017(3) 0.014(3) 0.019(3) -0.004(2) -0.003(2) -0.006(2)
C62 0.029(3) 0.019(3) 0.022(3) 0.000(2) -0.010(3) -0.013(3)
C63 0.023(3) 0.017(3) 0.030(4) 0.002(3) -0.007(3) -0.007(3)
C64 0.024(3) 0.021(3) 0.024(3) -0.004(3) 0.000(3) -0.013(3)
C65 0.019(3) 0.027(3) 0.022(3) -0.005(3) -0.007(3) -0.010(3)
C66 0.017(3) 0.020(3) 0.020(3) 0.001(2) -0.003(2) -0.009(3)
C71 0.025(3) 0.021(3) 0.014(3) -0.001(2) -0.005(2) -0.012(3)
C72 0.047(5) 0.022(4) 0.022(4) 0.005(3) -0.002(3) 0.005(3)
C73 0.066(6) 0.029(4) 0.024(4) 0.006(3) -0.014(4) -0.005(4)
C74 0.068(6) 0.041(4) 0.017(3) 0.002(3) -0.007(4) -0.033(4)
C75 0.029(4) 0.063(5) 0.016(3) -0.007(3) -0.001(3) -0.027(4)
C76 0.024(3) 0.035(4) 0.017(3) -0.009(3) -0.001(3) -0.011(3)
C81 0.015(3) 0.023(3) 0.013(3) 0.001(2) -0.007(2) -0.006(2)
C82 0.014(3) 0.019(3) 0.017(3) -0.002(2) -0.002(2) -0.006(2)
C83 0.019(3) 0.022(3) 0.035(4) -0.005(3) -0.006(3) -0.001(3)
C84 0.015(3) 0.039(4) 0.034(4) -0.010(3) 0.000(3) -0.009(3)
C85 0.018(3) 0.042(4) 0.026(4) -0.005(3) 0.001(3) -0.017(3)
C86 0.024(3) 0.025(3) 0.022(3) 0.000(3) -0.006(3) -0.014(3)
I1 0.0589(4) 0.0530(4) 0.0448(4) 0.0070(3) 0.0064(3) -0.0369(4)
I2 0.0211(3) 0.0185(3) 0.0541(4) 0.0104(2) 0.0031(2) -0.0070(2)
I3 0.0432(4) 0.0603(4) 0.0584(5) 0.0157(4) -0.0086(3) -0.0372(3)
Cl1 0.0299(15) 0.0360(19) 0.0270(14) -0.0003(15) -0.0059(11) -0.0087(17)
Cl2 0.0557(18) 0.0415(13) 0.0388(13) 0.0017(10) -0.0198(12) -0.0181(12)
Cl3 0.026(8) 0.037(9) 0.055(10) 0.007(7) -0.009(7) -0.015(6)
Cl4 0.043(11) 0.033(8) 0.029(8) 0.005(6) -0.004(7) -0.005(7)
Cl5 0.021(8) 0.031(13) 0.044(10) -0.030(11) -0.001(7) 0.003(10)

loop_
_atom_type_symbol
_atom_type_description
_atom_type_scat_dispersion_real
_atom_type_scat_dispersion_imag
_atom_type_scat_source
C C 0.0033 0.0016 'International Tables Vol C Tables 4.2.6.8 and 6.1.1.4'
H H 0.0000 0.0000 'International Tables Vol C Tables 4.2.6.8 and 6.1.1.4'
O O 0.0106 0.0060 'International Tables Vol C Tables 4.2.6.8 and 6.1.1.4'
P P 0.1023 0.0942 'International Tables Vol C Tables 4.2.6.8 and 6.1.1.4'
S S 0.1246 0.1234 'International Tables Vol C Tables 4.2.6.8 and 6.1.1.4'
I I -0.4742 1.8119 'International Tables Vol C Tables 4.2.6.8 and 6.1.1.4'
Os Os -1.2165 7.6030 'International Tables Vol C Tables 4.2.6.8 and 6.1.1.4'
Cl Cl 0.1484 0.1585 'International Tables Vol C Tables 4.2.6.8 and 6.1.1.4'

loop_
_geom_angle_atom_site_label_1
_geom_angle_atom_site_label_2
_geom_angle_atom_site_label_3
_geom_angle
_geom_angle_publ_flag
C8 Os C1 97.3(2) y
C8 Os C5 170.2(2) y
C1 Os C5 91.9(2) y
C8 Os O1 93.3(2) y
C1 Os O1 169.31(19) y
C5 Os O1 77.56(19) y
C8 Os P2 85.14(18) y
C1 Os P2 95.46(16) y
C5 Os P2 90.75(16) y
O1 Os P2 86.73(11) y
C8 Os P1 88.88(17) y
C1 Os P1 92.72(16) y
C5 Os P1 93.96(16) y
O1 Os P1 86.14(11) y
P2 Os P1 170.42(5) y
C31 P1 C51 102.1(3) ?
C31 P1 C41 102.6(3) ?
C51 P1 C41 104.8(3) ?
C31 P1 Os 116.43(19) ?
C51 P1 Os 117.03(19) ?
C41 P1 Os 112.10(18) ?
C81 P2 C71 106.1(3) ?
C81 P2 C61 103.2(3) ?
C71 P2 C61 100.7(3) ?
C81 P2 Os 110.69(19) ?
C71 P2 Os 118.5(2) ?
C61 P2 Os 116.0(2) ?
C7 O1 Os 114.2(4) y
C7 O2 C9 115.2(5) ?
C10 O4 C11 115.0(5) ?
C2 C1 C12 115.1(5) ?
C2 C1 Os 123.8(4) y
C12 C1 Os 120.8(4) ?
C3 C2 C1 125.3(5) y
C3 C2 C18 113.2(5) ?
C1 C2 C18 121.5(5) ?
C2 C3 C4 128.9(5) y
C2 C3 H3 115.6 ?
C4 C3 H3 115.6 ?
C5 C4 C3 122.0(5) y
C5 C4 C10 122.7(5) ?
C3 C4 C10 115.3(5) ?
C4 C5 C6 120.7(5) y
C4 C5 Os 124.7(4) y
C6 C5 Os 114.0(4) y
C7 C6 C5 110.1(5) y
C7 C6 H6A 109.6 ?
C5 C6 H6A 109.6 ?
C7 C6 H6B 109.6 ?
C5 C6 H6B 109.6 ?
H6A C6 H6B 108.1 ?
O1 C7 O2 121.3(6) ?
O1 C7 C6 122.8(5) y
O2 C7 C6 115.9(6) ?
S C8 Os 172.8(4) y
O2 C9 H9A 109.5 ?
O2 C9 H9B 109.5 ?
H9A C9 H9B 109.5 ?
O2 C9 H9C 109.5 ?
H9A C9 H9C 109.5 ?
H9B C9 H9C 109.5 ?
O3 C10 O4 122.4(5) ?
O3 C10 C4 124.8(6) ?
O4 C10 C4 112.8(5) ?
O4 C11 H11A 109.5 ?
O4 C11 H11B 109.5 ?
H11A C11 H11B 109.5 ?
O4 C11 H11C 109.5 ?
H11A C11 H11C 109.5 ?
H11B C11 H11C 109.5 ?
C17 C12 C13 118.4(5) ?
C17 C12 C1 121.5(5) ?
C13 C12 C1 120.0(5) ?
C14 C13 C12 120.2(6) ?
C14 C13 H13 119.9 ?
C12 C13 H13 119.9 ?
C13 C14 C15 120.6(6) ?
C13 C14 H14 119.7 ?
C15 C14 H14 119.7 ?
C16 C15 C14 119.9(6) ?
C16 C15 H15 120.1 ?
C14 C15 H15 120.1 ?
C15 C16 C17 120.3(6) ?
C15 C16 H16 119.9 ?
C17 C16 H16 119.9 ?
C16 C17 C12 120.4(6) ?
C16 C17 H17 119.8 ?
C12 C17 H17 119.8 ?
C23 C18 C19 118.2(5) ?
C23 C18 C2 118.7(5) ?
C19 C18 C2 123.1(5) ?
C20 C19 C18 120.8(6) ?
C20 C19 H19 119.6 ?
C18 C19 H19 119.6 ?
C21 C20 C19 120.7(6) ?
C21 C20 H20 119.7 ?
C19 C20 H20 119.7 ?
C20 C21 C22 119.1(6) ?
C20 C21 H21 120.4 ?
C22 C21 H21 120.4 ?
C21 C22 C23 120.3(6) ?
C21 C22 H22 119.8 ?
C23 C22 H22 119.8 ?
C22 C23 C18 120.9(6) ?
C22 C23 H23 119.6 ?
C18 C23 H23 119.6 ?
C32 C31 C36 118.9(5) ?
C32 C31 P1 119.2(4) ?
C36 C31 P1 121.9(4) ?
C33 C32 C31 120.0(6) ?
C33 C32 H32 120.0 ?
C31 C32 H32 120.0 ?
C34 C33 C32 121.0(6) ?
C34 C33 H33 119.5 ?
C32 C33 H33 119.5 ?
C33 C34 C35 119.5(6) ?
C33 C34 H34 120.2 ?
C35 C34 H34 120.2 ?
C34 C35 C36 120.6(6) ?
C34 C35 H35 119.7 ?
C36 C35 H35 119.7 ?
C35 C36 C31 120.0(6) ?
C35 C36 H36 120.0 ?
C31 C36 H36 120.0 ?
C46 C41 C42 119.3(5) ?
C46 C41 P1 121.0(4) ?
C42 C41 P1 119.7(4) ?
C43 C42 C41 119.9(6) ?
C43 C42 H42 120.1 ?
C41 C42 H42 120.1 ?
C44 C43 C42 120.1(6) ?
C44 C43 H43 119.9 ?
C42 C43 H43 119.9 ?
C45 C44 C43 120.3(6) ?
C45 C44 H44 119.8 ?
C43 C44 H44 119.8 ?
C44 C45 C46 120.6(6) ?
C44 C45 H45 119.7 ?
C46 C45 H45 119.7 ?
C41 C46 C45 119.7(6) ?
C41 C46 H46 120.1 ?
C45 C46 H46 120.1 ?
C56 C51 C52 117.9(6) ?
C56 C51 P1 123.8(5) ?
C52 C51 P1 117.8(5) ?
C53 C52 C51 121.3(6) ?
C53 C52 H52 119.4 ?
C51 C52 H52 119.4 ?
C54 C53 C52 120.0(6) ?
C54 C53 H53 120.0 ?
C52 C53 H53 120.0 ?
C53 C54 C55 120.2(6) ?
C53 C54 H54 119.9 ?
C55 C54 H54 119.9 ?
C54 C55 C56 119.8(6) ?
C54 C55 H55 120.1 ?
C56 C55 H55 120.1 ?
C51 C56 C55 120.8(6) ?
C51 C56 H56 119.6 ?
C55 C56 H56 119.6 ?
C62 C61 C66 119.1(5) ?
C62 C61 P2 122.6(4) ?
C66 C61 P2 118.3(5) ?
C61 C62 C63 120.1(6) ?
C61 C62 H62 119.9 ?
C63 C62 H62 119.9 ?
C64 C63 C62 119.9(6) ?
C64 C63 H63 120.0 ?
C62 C63 H63 120.0 ?
C65 C64 C63 119.8(6) ?
C65 C64 H64 120.1 ?
C63 C64 H64 120.1 ?
C64 C65 C66 120.5(6) ?
C64 C65 H65 119.8 ?
C66 C65 H65 119.8 ?
C65 C66 C61 120.5(6) ?
C65 C66 H66 119.7 ?
C61 C66 H66 119.7 ?
C76 C71 C72 119.0(6) ?
C76 C71 P2 117.0(5) ?
C72 C71 P2 124.0(5) ?
C71 C72 C73 119.9(7) ?
C71 C72 H72 120.1 ?
C73 C72 H72 120.1 ?
C74 C73 C72 120.2(7) ?
C74 C73 H73 119.9 ?
C72 C73 H73 119.9 ?
C75 C74 C73 119.9(7) ?
C75 C74 H74 120.0 ?
C73 C74 H74 120.0 ?
C74 C75 C76 119.5(7) ?
C74 C75 H75 120.2 ?
C76 C75 H75 120.2 ?
C71 C76 C75 121.3(7) ?
C71 C76 H76 119.4 ?
C75 C76 H76 119.4 ?
C86 C81 C82 119.3(6) ?
C86 C81 P2 120.2(5) ?
C82 C81 P2 120.3(5) ?
C83 C82 C81 120.5(6) ?
C83 C82 H82 119.7 ?
C81 C82 H82 119.7 ?
C82 C83 C84 120.4(6) ?
C82 C83 H83 119.8 ?
C84 C83 H83 119.8 ?
C83 C84 C85 119.2(6) ?
C83 C84 H84 120.4 ?
C85 C84 H84 120.4 ?
C86 C85 C84 120.8(6) ?
C86 C85 H85 119.6 ?
C84 C85 H85 119.6 ?
C85 C86 C81 119.7(6) ?
C85 C86 H86 120.1 ?
C81 C86 H86 120.1 ?
I1 I2 I3 178.03(3) ?
I6 I5 I4 175.9(2) ?
Cl2 C90 Cl1 112.1(5) ?
Cl2 C90 H90A 109.2 ?
Cl1 C90 H90A 109.2 ?
Cl2 C90 H90B 109.2 ?
Cl1 C90 H90B 109.2 ?
H90A C90 H90B 107.9 ?
Cl3 C91 Cl4 113(2) ?
Cl3 C91 Cl5 112(2) ?
Cl4 C91 Cl5 110(2) ?
Cl3 C91 H91 107.4 ?
Cl4 C91 H91 107.4 ?
Cl5 C91 H91 107.4 ?

loop_
_geom_bond_atom_site_label_1
_geom_bond_atom_site_label_2
_geom_bond_distance
_geom_bond_publ_flag
Os C8 1.901(6) y
Os C1 1.996(5) y
Os C5 2.103(6) y
Os O1 2.221(4) y
Os P2 2.4341(15) y
Os P1 2.4349(15) y
S C8 1.566(6) y
P1 C31 1.817(6) ?
P1 C51 1.825(6) ?
P1 C41 1.836(6) ?
P2 C81 1.827(6) ?
P2 C71 1.834(6) ?
P2 C61 1.842(6) ?
O1 C7 1.226(8) y
O2 C7 1.322(7) y
O2 C9 1.563(9) ?
O3 C10 1.214(7) ?
O4 C10 1.343(8) ?
O4 C11 1.453(8) ?
C1 C2 1.450(8) y
C1 C12 1.488(8) ?
C2 C3 1.374(8) y
C2 C18 1.518(7) ?
C3 C4 1.438(8) y
C3 H3 0.9500 ?
C4 C5 1.375(8) y
C4 C10 1.503(8) ?
C5 C6 1.507(8) y
C6 C7 1.495(9) y
C6 H6A 0.9900 ?
C6 H6B 0.9900 ?
C9 H9A 0.9800 ?
C9 H9B 0.9800 ?
C9 H9C 0.9800 ?
C11 H11A 0.9800 ?
C11 H11B 0.9800 ?
C11 H11C 0.9800 ?
C12 C17 1.403(8) ?
C12 C13 1.413(8) ?
C13 C14 1.382(8) ?
C13 H13 0.9500 ?
C14 C15 1.390(9) ?
C14 H14 0.9500 ?
C15 C16 1.384(9) ?
C15 H15 0.9500 ?
C16 C17 1.394(8) ?
C16 H16 0.9500 ?
C17 H17 0.9500 ?
C18 C23 1.400(8) ?
C18 C19 1.400(8) ?
C19 C20 1.393(9) ?
C19 H19 0.9500 ?
C20 C21 1.388(9) ?
C20 H20 0.9500 ?
C21 C22 1.395(9) ?
C21 H21 0.9500 ?
C22 C23 1.396(8) ?
C22 H22 0.9500 ?
C23 H23 0.9500 ?
C31 C32 1.402(8) ?
C31 C36 1.404(8) ?
C32 C33 1.385(8) ?
C32 H32 0.9500 ?
C33 C34 1.382(10) ?
C33 H33 0.9500 ?
C34 C35 1.383(10) ?
C34 H34 0.9500 ?
C35 C36 1.394(9) ?
C35 H35 0.9500 ?
C36 H36 0.9500 ?
C41 C46 1.392(8) ?
C41 C42 1.407(8) ?
C42 C43 1.391(9) ?
C42 H42 0.9500 ?
C43 C44 1.383(9) ?
C43 H43 0.9500 ?
C44 C45 1.372(9) ?
C44 H44 0.9500 ?
C45 C46 1.398(8) ?
C45 H45 0.9500 ?
C46 H46 0.9500 ?
C51 C56 1.397(9) ?
C51 C52 1.400(9) ?
C52 C53 1.392(8) ?
C52 H52 0.9500 ?
C53 C54 1.378(10) ?
C53 H53 0.9500 ?
C54 C55 1.389(10) ?
C54 H54 0.9500 ?
C55 C56 1.401(9) ?
C55 H55 0.9500 ?
C56 H56 0.9500 ?
C61 C62 1.392(8) ?
C61 C66 1.399(8) ?
C62 C63 1.401(8) ?
C62 H62 0.9500 ?
C63 C64 1.399(9) ?
C63 H63 0.9500 ?
C64 C65 1.375(9) ?
C64 H64 0.9500 ?
C65 C66 1.391(8) ?
C65 H65 0.9500 ?
C66 H66 0.9500 ?
C71 C76 1.388(9) ?
C71 C72 1.396(9) ?
C72 C73 1.405(10) ?
C72 H72 0.9500 ?
C73 C74 1.392(12) ?
C73 H73 0.9500 ?
C74 C75 1.386(11) ?
C74 H74 0.9500 ?
C75 C76 1.397(9) ?
C75 H75 0.9500 ?
C76 H76 0.9500 ?
C81 C86 1.393(9) ?
C81 C82 1.410(8) ?
C82 C83 1.376(9) ?
C82 H82 0.9500 ?
C83 C84 1.393(10) ?
C83 H83 0.9500 ?
C84 C85 1.398(10) ?
C84 H84 0.9500 ?
C85 C86 1.392(9) ?
C85 H85 0.9500 ?
C86 H86 0.9500 ?
I1 I2 2.9193(9) ?
I2 I3 2.9399(8) ?
I5 I6 2.9243(17) ?
I5 I4 2.9266(17) ?
Cl1 C90 1.771(9) ?
Cl2 C90 1.761(9) ?
C90 H90A 0.9900 ?
C90 H90B 0.9900 ?
Cl3 C91 1.75(4) ?
Cl4 C91 1.75(4) ?
Cl5 C91 1.75(5) ?
C91 H91 1.0000 ?
